data_8105996
loop_
_publ_author_name
'Jiang, Jin-Ke'
'Li, Xi-Xi'
'Jiang, Hui'
'Dong, Xian-Wu'

_publ_section_title
;
 Crystal structure of
 poly[aqua(\m2-2-amino-1,4-benzenedisulfonato-\k3N,O:O&#x2032;)-(\m4-hexamethylenetetramino-\k4N:N&#x2032;:N&#x2032;&#x2032;:N&#x2032;&#x2032;&#x2032;)disilver(I)]
 monohydrate, C12H21Ag2N5O8S2
;
_journal_issue 6
_journal_name_full 'Zeitschrift f\"ur Kristallographie - New Crystal Structures'
_journal_page_first 1251
_journal_page_last 1252
_journal_paper_doi 10.1515/ncrs-2019-0372
_journal_volume 234
_journal_year 2019
_chemical_absolute_configuration ad
_chemical_formula_moiety 'C12 H19 Ag2 N5 O7 S2, H2 O'
_chemical_formula_sum 'C12 H21 Ag2 N5 O8 S2'
_chemical_formula_weight 643.20
_space_group_crystal_system triclinic
_space_group_IT_number 1
_space_group_name_Hall 'P 1'
_space_group_name_H-M_alt 'P 1'
_atom_sites_solution_hydrogens mixed
_cell_angle_alpha 87.841(5)
_cell_angle_beta 75.119(6)
_cell_angle_gamma 87.489(6)
_cell_formula_units_Z 1
_cell_length_a 6.3703(5)
_cell_length_b 6.4191(5)
_cell_length_c 12.3215(7)
_cell_measurement_reflns_used 4097
_cell_measurement_temperature 293(2)
_cell_measurement_theta_max 28.4830
_cell_measurement_theta_min 5.1100
_cell_volume 486.30(6)
_computing_cell_refinement 'CrysAlisPro 1.171.39.7e (Rigaku OD, 2015)'
_computing_data_collection 'CrysAlisPro 1.171.39.7e (Rigaku OD, 2015)'
_computing_data_reduction 'CrysAlisPro 1.171.39.7e (Rigaku OD, 2015)'
_computing_molecular_graphics DIAMOND
_computing_publication_material publCIF
_computing_structure_refinement 'SHELXL-2017/1 (Sheldrick, 2017)'
_computing_structure_solution 'SHELXT 2014/5 (Sheldrick, 2014)'
_diffrn_ambient_temperature 293(2)
_diffrn_measured_fraction_theta_full 0.991
_diffrn_measured_fraction_theta_max 0.896
_diffrn_measurement_device 'four-circle diffractometer'
_diffrn_measurement_device_type 'XtaLAB Pro: Kappa dual offset/far'
_diffrn_measurement_method '\w scans'
_diffrn_radiation_type MoK\a
_diffrn_radiation_wavelength 0.71073
_diffrn_reflns_av_R_equivalents 0.0343
_diffrn_reflns_av_unetI/netI 0.0495
_diffrn_reflns_Laue_measured_fraction_full 0.991
_diffrn_reflns_Laue_measured_fraction_max 0.896
_diffrn_reflns_limit_h_max 8
_diffrn_reflns_limit_h_min -8
_diffrn_reflns_limit_k_max 8
_diffrn_reflns_limit_k_min -8
_diffrn_reflns_limit_l_max 17
_diffrn_reflns_limit_l_min -16
_diffrn_reflns_number 8645
_diffrn_reflns_point_group_measured_fraction_full 0.991
_diffrn_reflns_point_group_measured_fraction_max 0.896
_diffrn_reflns_theta_full 25.000
_diffrn_reflns_theta_max 29.596
_diffrn_reflns_theta_min 5.068
_diffrn_source 'fine-focus sealed X-ray tube'
_diffrn_source_type 'Enhance (Mo) X-ray Source'
_exptl_absorpt_coefficient_mu 2.281
_exptl_absorpt_correction_T_max 1.00000
_exptl_absorpt_correction_T_min 0.80670
_exptl_absorpt_correction_type multi-scan
_exptl_absorpt_process_details
;
CrysAlisPro 1.171.39.7e (Rigaku Oxford Diffraction, 2015)
Empirical absorption correction using spherical harmonics,
 implemented in SCALE3 ABSPACK scaling algorithm.
;
_exptl_crystal_colour colourless
_exptl_crystal_density_diffrn 2.196
_exptl_crystal_description block
_exptl_crystal_F_000 318
_exptl_crystal_size_max 0.220
_exptl_crystal_size_mid 0.180
_exptl_crystal_size_min 0.170
_refine_diff_density_max 1.574
_refine_diff_density_min -1.545
_refine_diff_density_rms 0.161
_refine_ls_abs_structure_details
;
 Refined as an inversion twin.
;
_refine_ls_abs_structure_Flack 0.02(6)
_refine_ls_extinction_coef .
_refine_ls_extinction_method none
_refine_ls_goodness_of_fit_ref 1.075
_refine_ls_hydrogen_treatment constr
_refine_ls_matrix_type full
_refine_ls_number_parameters 264
_refine_ls_number_reflns 4225
_refine_ls_number_restraints 3
_refine_ls_restrained_S_all 1.075
_refine_ls_R_factor_all 0.0471
_refine_ls_R_factor_gt 0.0444
_refine_ls_shift/su_max 0.000
_refine_ls_shift/su_mean 0.000
_refine_ls_structure_factor_coef Fsqd
_refine_ls_weighting_details 'w=1/[\s^2^(Fo^2^)+(0.0797P)^2^+0.7528P] where P=(Fo^2^+2Fc^2^)/3'
_refine_ls_weighting_scheme calc
_refine_ls_wR_factor_gt 0.1155
_refine_ls_wR_factor_ref 0.1289
_reflns_Friedel_coverage 1.000
_reflns_Friedel_fraction_full 0.991
_reflns_Friedel_fraction_max 0.896
_reflns_number_gt 4086
_reflns_number_total 4225
_reflns_threshold_expression 'I > 2\s(I)'
_cod_data_source_file suppl_ncrs-2019-0372_suppl.cif
_cod_data_source_block shelx
_cod_database_code 8105996
_shelx_space_group_comment
;
The symmetry employed for this shelxl refinement is uniquely defined
by the following loop, which should always be used as a source of
symmetry information in preference to the above space-group names.
They are only intended as comments.
;
_shelx_estimated_absorpt_t_min 0.634
_shelx_estimated_absorpt_t_max 0.698
_publcif_funding_html
;
;

loop_
_space_group_symop_operation_xyz
'x, y, z'

loop_
_atom_site_label
_atom_site_type_symbol
_atom_site_fract_x
_atom_site_fract_y
_atom_site_fract_z
_atom_site_U_iso_or_equiv
_atom_site_adp_type
_atom_site_occupancy
_atom_site_site_symmetry_order
_atom_site_calc_flag
_atom_site_refinement_flags_posn
_atom_site_refinement_flags_adp
_atom_site_refinement_flags_occupancy
_atom_site_disorder_assembly
_atom_site_disorder_group
Ag1 Ag -0.27294(19) 0.3049(2) 0.86189(11) 0.0780(5) Uani 1 1 d . . . . .
Ag2 Ag 0.41721(5) 0.90532(5) 0.48080(4) 0.03119(18) Uani 1 1 d . . . . .
S1 S 1.1803(4) 0.8797(4) 0.01869(19) 0.0328(4) Uani 1 1 d . . . . .
S2 S 0.5245(4) 1.4294(3) 0.37901(19) 0.0323(4) Uani 1 1 d . . . . .
O1 O 1.0799(18) 0.6872(13) 0.0125(9) 0.064(3) Uani 1 1 d . . . . .
O2 O 1.3782(18) 0.861(3) 0.0535(11) 0.088(5) Uani 1 1 d . . . . .
O3 O 1.197(2) 0.9941(15) -0.0859(7) 0.062(2) Uani 1 1 d . . . . .
O4 O 0.477(2) 1.3096(14) 0.4840(7) 0.064(3) Uani 1 1 d . . . . .
O5 O 0.3420(18) 1.4765(17) 0.3336(11) 0.068(3) Uani 1 1 d . . . . .
O6 O 0.6467(14) 1.6109(12) 0.3882(7) 0.0444(17) Uani 1 1 d . . . . .
O1W O -0.3388(16) 0.4605(15) 1.0203(7) 0.052(2) Uani 1 1 d . . . . .
H1B H -0.384239 0.372646 1.076857 0.078 Uiso 1 1 d R U . . .
H1A H -0.448610 0.550532 1.027052 0.078 Uiso 1 1 d R U . . .
O2W O 0.273(3) 0.4047(15) 0.8417(9) 0.078(4) Uani 1 1 d . . . . .
H2B H 0.221727 0.255857 0.852242 0.117 Uiso 1 1 d R U . . .
H2A H 0.155127 0.459547 0.881392 0.117 Uiso 1 1 d R U . . .
N1 N 0.4260(13) 1.0167(13) 0.2922(7) 0.0332(15) Uani 1 1 d . . . . .
H4 H 0.328540 1.120198 0.291735 0.040 Uiso 1 1 d R U . . .
H3 H 0.397080 0.911618 0.253835 0.040 Uiso 1 1 d R U . . .
N2 N -0.1901(13) 0.6595(13) 0.7236(7) 0.0329(16) Uani 1 1 d . . . . .
N3 N -0.2074(13) 1.0369(15) 0.7443(7) 0.0347(17) Uani 1 1 d . . . . .
N4 N 0.0613(11) 0.8789(11) 0.5878(6) 0.0271(14) Uani 1 1 d . . . . .
N5 N 0.6764(11) 0.8845(10) 0.5922(6) 0.0249(13) Uani 1 1 d . . . . .
C1 C 1.0641(16) 1.2138(15) 0.1549(8) 0.0333(17) Uani 1 1 d . . . . .
H1 H 1.205657 1.255309 0.124357 0.040 Uiso 1 1 calc R U . . .
C2 C 0.9944(16) 1.0305(14) 0.1219(7) 0.0306(17) Uani 1 1 d . . . . .
C3 C 0.7848(15) 0.9654(13) 0.1664(7) 0.0287(16) Uani 1 1 d . . . . .
H2 H 0.742595 0.840926 0.143498 0.034 Uiso 1 1 calc R U . . .
C4 C 0.6361(15) 1.0843(14) 0.2452(7) 0.0286(16) Uani 1 1 d . . . . .
C5 C 0.7073(15) 1.2700(13) 0.2799(7) 0.0275(16) Uani 1 1 d . . . . .
C6 C 0.9203(16) 1.3346(14) 0.2340(8) 0.0334(18) Uani 1 1 d . . . . .
H5 H 0.965009 1.458207 0.256473 0.040 Uiso 1 1 calc R U . . .
C7 C 0.0329(14) 0.6752(14) 0.6505(7) 0.0292(16) Uani 1 1 d . . . . .
H10 H 0.062164 0.562876 0.597516 0.035 Uiso 1 1 calc R U . . .
H11 H 0.136570 0.659895 0.696011 0.035 Uiso 1 1 calc R U . . .
C8 C 0.6564(14) 0.6833(15) 0.6539(8) 0.0318(17) Uani 1 1 d . . . . .
H6 H 0.682544 0.571226 0.600897 0.038 Uiso 1 1 d R U . . .
H7 H 0.509594 0.672756 0.701094 0.038 Uiso 1 1 d R U . . .
C9 C -0.2261(14) 0.8264(19) 0.8021(8) 0.037(2) Uani 1 1 d . . . . .
H13 H -0.120708 0.811388 0.846634 0.044 Uiso 1 1 calc R U . . .
H12 H -0.369825 0.816164 0.852746 0.044 Uiso 1 1 calc R U . . .
C10 C 0.6371(14) 1.0551(15) 0.6730(8) 0.0323(17) Uani 1 1 d . . . . .
H9 H 0.652467 1.188396 0.632476 0.039 Uiso 1 1 d R U . . .
H8 H 0.489727 1.049956 0.720196 0.039 Uiso 1 1 d R U . . .
C11 C 0.0186(14) 1.0477(15) 0.6696(8) 0.0316(17) Uani 1 1 d . . . . .
H14 H 0.036029 1.181689 0.629898 0.038 Uiso 1 1 calc R U . . .
H15 H 0.122749 1.035082 0.714946 0.038 Uiso 1 1 calc R U . . .
C12 C -0.0998(13) 0.8978(13) 0.5207(8) 0.0274(15) Uani 1 1 d . . . . .
H17 H -0.071857 0.787489 0.466605 0.033 Uiso 1 1 d R U . . .
H16 H -0.084687 1.030329 0.479415 0.033 Uiso 1 1 d R U . . .

loop_
_atom_site_aniso_label
_atom_site_aniso_U_11
_atom_site_aniso_U_22
_atom_site_aniso_U_33
_atom_site_aniso_U_23
_atom_site_aniso_U_13
_atom_site_aniso_U_12
Ag1 0.0548(6) 0.1151(11) 0.0725(7) -0.0648(7) -0.0267(5) 0.0213(6)
Ag2 0.0246(3) 0.0367(3) 0.0310(3) 0.0007(2) -0.0051(2) -0.0005(2)
S1 0.0309(11) 0.0362(11) 0.0290(10) -0.0091(8) -0.0034(8) 0.0053(9)
S2 0.0364(11) 0.0284(9) 0.0309(10) -0.0082(8) -0.0066(8) 0.0053(8)
O1 0.070(6) 0.037(4) 0.066(6) -0.012(4) 0.015(5) 0.002(4)
O2 0.044(5) 0.146(12) 0.086(8) -0.062(8) -0.036(5) 0.047(7)
O3 0.088(7) 0.055(5) 0.036(4) -0.001(4) 0.000(4) -0.005(5)
O4 0.107(9) 0.041(4) 0.036(4) -0.007(3) -0.002(5) 0.000(5)
O5 0.053(5) 0.066(6) 0.097(8) -0.042(6) -0.037(5) 0.024(4)
O6 0.044(4) 0.037(4) 0.051(4) -0.020(3) -0.007(3) 0.003(3)
O1W 0.056(5) 0.061(5) 0.042(4) -0.003(4) -0.018(4) 0.007(4)
O2W 0.127(11) 0.046(5) 0.049(5) -0.001(4) -0.003(6) 0.007(6)
N1 0.025(3) 0.038(4) 0.037(4) -0.008(3) -0.008(3) 0.001(3)
N2 0.024(3) 0.043(4) 0.032(4) 0.008(3) -0.007(3) -0.006(3)
N3 0.019(3) 0.057(5) 0.032(4) -0.015(3) -0.014(3) 0.006(3)
N4 0.019(3) 0.033(3) 0.030(3) 0.003(3) -0.008(3) -0.004(3)
N5 0.021(3) 0.026(3) 0.028(3) -0.002(2) -0.008(3) 0.000(2)
C1 0.031(4) 0.032(4) 0.036(4) -0.003(3) -0.006(4) -0.001(3)
C2 0.038(5) 0.030(4) 0.024(4) -0.002(3) -0.007(3) 0.002(4)
C3 0.034(4) 0.028(4) 0.025(4) -0.005(3) -0.008(3) -0.002(3)
C4 0.030(4) 0.033(4) 0.023(3) -0.001(3) -0.008(3) 0.003(3)
C5 0.032(4) 0.027(4) 0.023(3) -0.002(3) -0.008(3) 0.002(3)
C6 0.033(4) 0.027(4) 0.040(5) -0.003(3) -0.010(4) -0.003(3)
C7 0.024(4) 0.030(4) 0.032(4) 0.003(3) -0.004(3) -0.004(3)
C8 0.024(4) 0.039(4) 0.034(4) 0.006(3) -0.009(3) -0.012(3)
C9 0.019(4) 0.065(6) 0.024(4) 0.005(4) -0.002(3) -0.005(4)
C10 0.023(4) 0.041(4) 0.035(4) -0.013(3) -0.012(3) 0.013(3)
C11 0.021(4) 0.042(4) 0.035(4) -0.008(3) -0.011(3) -0.004(3)
C12 0.022(4) 0.030(4) 0.028(3) 0.000(3) -0.004(3) 0.001(3)

loop_
_atom_type_symbol
_atom_type_description
_atom_type_scat_dispersion_real
_atom_type_scat_dispersion_imag
_atom_type_scat_source
C C 0.0033 0.0016 'International Tables Vol C Tables 4.2.6.8 and 6.1.1.4'
H H 0.0000 0.0000 'International Tables Vol C Tables 4.2.6.8 and 6.1.1.4'
Ag Ag -0.8971 1.1015 'International Tables Vol C Tables 4.2.6.8 and 6.1.1.4'
N N 0.0061 0.0033 'International Tables Vol C Tables 4.2.6.8 and 6.1.1.4'
O O 0.0106 0.0060 'International Tables Vol C Tables 4.2.6.8 and 6.1.1.4'
S S 0.1246 0.1234 'International Tables Vol C Tables 4.2.6.8 and 6.1.1.4'

loop_
_geom_angle_atom_site_label_1
_geom_angle_atom_site_label_2
_geom_angle_atom_site_label_3
_geom_angle
_geom_angle_site_symmetry_1
_geom_angle_site_symmetry_3
O1W Ag1 N3 157.5(3) . 1_545
N4 Ag2 N1 110.7(3) . .
N4 Ag2 N5 112.9(2) . .
N1 Ag2 N5 135.0(3) . .
N4 Ag2 O6 124.6(3) . 1_545
N1 Ag2 O6 83.5(3) . 1_545
N5 Ag2 O6 81.3(3) . 1_545
O1 S1 O2 115.3(9) . .
O1 S1 O3 108.0(6) . .
O2 S1 O3 114.4(9) . .
O1 S1 C2 107.0(5) . .
O2 S1 C2 106.2(6) . .
O3 S1 C2 105.2(5) . .
O5 S2 O4 115.1(8) . .
O5 S2 O6 113.6(6) . .
O4 S2 O6 110.1(6) . .
O5 S2 C5 106.2(5) . .
O4 S2 C5 105.9(5) . .
O6 S2 C5 105.0(5) . .
S2 O6 Ag2 113.5(5) . 1_565
Ag1 O1W H1B 111.1 . .
Ag1 O1W H1A 111.0 . .
H1B O1W H1A 103.0 . .
H2B O2W H2A 95.6 . .
C4 N1 Ag2 105.8(5) . .
C4 N1 H4 110.6 . .
Ag2 N1 H4 110.6 . .
C4 N1 H3 110.6 . .
Ag2 N1 H3 110.6 . .
H4 N1 H3 108.7 . .
C9 N2 C8 109.8(8) . 1_455
C9 N2 C7 107.7(7) . .
C8 N2 C7 108.7(7) 1_455 .
C10 N3 C9 108.7(8) 1_455 .
C10 N3 C11 108.4(7) 1_455 .
C9 N3 C11 107.3(7) . .
C10 N3 Ag1 108.5(6) 1_455 1_565
C9 N3 Ag1 114.1(6) . 1_565
C11 N3 Ag1 109.6(6) . 1_565
C12 N4 C11 109.0(7) . .
C12 N4 C7 107.9(6) . .
C11 N4 C7 108.6(7) . .
C12 N4 Ag2 113.4(5) . .
C11 N4 Ag2 107.4(5) . .
C7 N4 Ag2 110.4(5) . .
C8 N5 C12 108.6(7) . 1_655
C8 N5 C10 109.3(7) . .
C12 N5 C10 108.3(7) 1_655 .
C8 N5 Ag2 108.6(5) . .
C12 N5 Ag2 111.0(5) 1_655 .
C10 N5 Ag2 111.0(5) . .
C2 C1 C6 119.2(9) . .
C2 C1 H1 120.4 . .
C6 C1 H1 120.4 . .
C3 C2 C1 121.4(9) . .
C3 C2 S1 120.1(7) . .
C1 C2 S1 118.5(7) . .
C2 C3 C4 120.7(8) . .
C2 C3 H2 119.7 . .
C4 C3 H2 119.7 . .
C3 C4 N1 120.9(8) . .
C3 C4 C5 118.1(8) . .
N1 C4 C5 121.0(8) . .
C6 C5 C4 120.6(8) . .
C6 C5 S2 119.2(7) . .
C4 C5 S2 120.1(7) . .
C1 C6 C5 119.9(8) . .
C1 C6 H5 120.0 . .
C5 C6 H5 120.0 . .
N2 C7 N4 111.2(7) . .
N2 C7 H10 109.4 . .
N4 C7 H10 109.4 . .
N2 C7 H11 109.4 . .
N4 C7 H11 109.4 . .
H10 C7 H11 108.0 . .
N2 C8 N5 111.6(7) 1_655 .
N2 C8 H6 109.3 1_655 .
N5 C8 H6 109.3 . .
N2 C8 H7 109.3 1_655 .
N5 C8 H7 109.3 . .
H6 C8 H7 108.0 . .
N2 C9 N3 112.2(7) . .
N2 C9 H13 109.2 . .
N3 C9 H13 109.2 . .
N2 C9 H12 109.2 . .
N3 C9 H12 109.2 . .
H13 C9 H12 107.9 . .
N5 C10 N3 110.7(7) . 1_655
N5 C10 H9 109.5 . .
N3 C10 H9 109.5 1_655 .
N5 C10 H8 109.5 . .
N3 C10 H8 109.5 1_655 .
H9 C10 H8 108.1 . .
N4 C11 N3 110.5(7) . .
N4 C11 H14 109.5 . .
N3 C11 H14 109.5 . .
N4 C11 H15 109.5 . .
N3 C11 H15 109.5 . .
H14 C11 H15 108.1 . .
N4 C12 N5 111.5(7) . 1_455
N4 C12 H17 109.3 . .
N5 C12 H17 109.3 1_455 .
N4 C12 H16 109.3 . .
N5 C12 H16 109.3 1_455 .
H17 C12 H16 108.0 . .

loop_
_geom_bond_atom_site_label_1
_geom_bond_atom_site_label_2
_geom_bond_distance
_geom_bond_site_symmetry_2
Ag1 O1W 2.161(9) .
Ag1 N3 2.247(9) 1_545
Ag2 N4 2.321(7) .
Ag2 N1 2.393(8) .
Ag2 N5 2.400(6) .
Ag2 O6 2.465(8) 1_545
S1 O1 1.430(10) .
S1 O2 1.431(10) .
S1 O3 1.441(9) .
S1 C2 1.782(9) .
S2 O5 1.431(10) .
S2 O4 1.449(9) .
S2 O6 1.453(8) .
S2 C5 1.776(9) .
O1W H1B 0.8769 .
O1W H1A 0.8767 .
O2W H2B 1.0156 .
O2W H2A 0.8526 .
N1 C4 1.396(11) .
N1 H4 0.8899 .
N1 H3 0.8898 .
N2 C9 1.442(14) .
N2 C8 1.458(11) 1_455
N2 C7 1.480(11) .
N3 C10 1.482(10) 1_455
N3 C9 1.498(15) .
N3 C11 1.499(12) .
N4 C12 1.473(10) .
N4 C11 1.476(12) .
N4 C7 1.487(10) .
N5 C8 1.467(10) .
N5 C12 1.475(11) 1_655
N5 C10 1.478(11) .
C1 C2 1.386(13) .
C1 C6 1.388(14) .
C1 H1 0.9300 .
C2 C3 1.384(13) .
C3 C4 1.394(13) .
C3 H2 0.9300 .
C4 C5 1.412(12) .
C5 C6 1.404(13) .
C6 H5 0.9300 .
C7 H10 0.9700 .
C7 H11 0.9700 .
C8 H6 0.9700 .
C8 H7 0.9700 .
C9 H13 0.9700 .
C9 H12 0.9700 .
C10 H9 0.9700 .
C10 H8 0.9700 .
C11 H14 0.9700 .
C11 H15 0.9700 .
C12 H17 0.9699 .
C12 H16 0.9700 .

loop_
_geom_hbond_atom_site_label_D
_geom_hbond_atom_site_label_H
_geom_hbond_atom_site_label_A
_geom_hbond_distance_DH
_geom_hbond_distance_HA
_geom_hbond_distance_DA
_geom_hbond_angle_DHA
_geom_hbond_site_symmetry_A
_geom_hbond_publ_flag
O1W H1A O2 0.88 2.23 3.056(16) 156.6 1_356 yes
O2W H2B O3 1.02 1.81 2.772(15) 155.8 1_446 yes
O2W H2A O1 0.85 2.17 2.827(14) 134.1 1_456 yes
N1 H4 O5 0.89 2.37 3.016(13) 129.2 . yes
N1 H3 O2 0.89 2.54 3.232(14) 135.6 1_455 yes

loop_
_geom_torsion_atom_site_label_1
_geom_torsion_atom_site_label_2
_geom_torsion_atom_site_label_3
_geom_torsion_atom_site_label_4
_geom_torsion
_geom_torsion_site_symmetry_1
_geom_torsion_site_symmetry_2
_geom_torsion_site_symmetry_3
_geom_torsion_site_symmetry_4
O5 S2 O6 Ag2 49.5(7) . . . 1_565
O4 S2 O6 Ag2 -81.3(7) . . . 1_565
C5 S2 O6 Ag2 165.1(4) . . . 1_565
C6 C1 C2 C3 -0.2(13) . . . .
C6 C1 C2 S1 179.0(7) . . . .
O1 S1 C2 C3 -9.2(9) . . . .
O2 S1 C2 C3 -132.8(10) . . . .
O3 S1 C2 C3 105.6(8) . . . .
O1 S1 C2 C1 171.6(8) . . . .
O2 S1 C2 C1 48.0(10) . . . .
O3 S1 C2 C1 -73.6(9) . . . .
C1 C2 C3 C4 0.7(13) . . . .
S1 C2 C3 C4 -178.5(6) . . . .
C2 C3 C4 N1 -178.5(8) . . . .
C2 C3 C4 C5 -1.4(12) . . . .
Ag2 N1 C4 C3 106.6(7) . . . .
Ag2 N1 C4 C5 -70.5(8) . . . .
C3 C4 C5 C6 1.5(12) . . . .
N1 C4 C5 C6 178.7(8) . . . .
C3 C4 C5 S2 179.3(6) . . . .
N1 C4 C5 S2 -3.5(11) . . . .
O5 S2 C5 C6 122.6(9) . . . .
O4 S2 C5 C6 -114.6(8) . . . .
O6 S2 C5 C6 1.9(8) . . . .
O5 S2 C5 C4 -55.3(9) . . . .
O4 S2 C5 C4 67.5(8) . . . .
O6 S2 C5 C4 -175.9(7) . . . .
C2 C1 C6 C5 0.3(14) . . . .
C4 C5 C6 C1 -1.0(13) . . . .
S2 C5 C6 C1 -178.8(7) . . . .
C9 N2 C7 N4 -60.0(9) . . . .
C8 N2 C7 N4 58.9(9) 1_455 . . .
C12 N4 C7 N2 -58.5(9) . . . .
C11 N4 C7 N2 59.7(9) . . . .
Ag2 N4 C7 N2 177.2(5) . . . .
C12 N5 C8 N2 59.1(9) 1_655 . . 1_655
C10 N5 C8 N2 -58.9(9) . . . 1_655
Ag2 N5 C8 N2 179.9(6) . . . 1_655
C8 N2 C9 N3 -57.3(9) 1_455 . . .
C7 N2 C9 N3 60.9(9) . . . .
C10 N3 C9 N2 56.7(10) 1_455 . . .
C11 N3 C9 N2 -60.4(9) . . . .
Ag1 N3 C9 N2 178.0(5) 1_565 . . .
C8 N5 C10 N3 58.2(9) . . . 1_655
C12 N5 C10 N3 -59.9(9) 1_655 . . 1_655
Ag2 N5 C10 N3 177.9(6) . . . 1_655
C12 N4 C11 N3 58.4(9) . . . .
C7 N4 C11 N3 -59.0(9) . . . .
Ag2 N4 C11 N3 -178.4(5) . . . .
C10 N3 C11 N4 -58.9(10) 1_455 . . .
C9 N3 C11 N4 58.4(9) . . . .
Ag1 N3 C11 N4 -177.2(5) 1_565 . . .
C11 N4 C12 N5 -59.2(9) . . . 1_455
C7 N4 C12 N5 58.6(9) . . . 1_455
Ag2 N4 C12 N5 -178.8(5) . . . 1_455
